data_7112943
loop_
_publ_author_name
'Zhang, Zhi-Hui'
'Chen, Sheng-Chun'
'Mi, Jin-Ling'
'He, Ming-Yang'
'Chen, Qun'
'Du, Miao'

_publ_section_title
;
 Unique Zn(II) coordination entanglement networks with a flexible
 fluorinated bis-pyridinecarboxamide tecton and benzenedicarboxylates.
;
_journal_issue 44
_journal_name_full 'Chemical communications (Cambridge, England)'
_journal_page_first 8427
_journal_page_last 8429
_journal_paper_doi 10.1039/c0cc03173a
_journal_volume 46
_journal_year 2010
_chemical_formula_moiety 'C19 H15 F2 N2 O6 Zn'
_chemical_formula_sum 'C19 H15 F2 N2 O6 Zn'
_chemical_formula_weight 470.70
_chemical_name_systematic
;
?
;
_space_group_IT_number 14
_symmetry_cell_setting monoclinic
_symmetry_space_group_name_Hall '-P 2ybc'
_symmetry_space_group_name_H-M 'P 1 21/c 1'
_atom_sites_solution_hydrogens geom
_atom_sites_solution_primary direct
_atom_sites_solution_secondary difmap
_audit_creation_method SHELXL-97
_cell_angle_alpha 90.00
_cell_angle_beta 106.4530(10)
_cell_angle_gamma 90.00
_cell_formula_units_Z 4
_cell_length_a 8.2753(9)
_cell_length_b 16.4858(18)
_cell_length_c 14.4799(16)
_cell_measurement_reflns_used 6689
_cell_measurement_temperature 291(2)
_cell_measurement_theta_max 27.50
_cell_measurement_theta_min 2.47
_cell_volume 1894.5(4)
_computing_cell_refinement 'APEX2 and SAINT (Bruker, 2001)'
_computing_data_collection 'APEX2 (Bruker, 2003)'
_computing_data_reduction SAINT
_computing_molecular_graphics 'SHELXTL and DIAMOND (Brandenburg, 2005)'
_computing_publication_material SHELXTL
_computing_structure_refinement SHELXTL
_computing_structure_solution 'SHELXTL(Scheldrick, 2008)'
_diffrn_ambient_temperature 291(2)
_diffrn_measured_fraction_theta_full 1.000
_diffrn_measured_fraction_theta_max 1.000
_diffrn_measurement_device_type 'Bruker Smart Aepex CCD'
_diffrn_measurement_method 'phi and omega scans'
_diffrn_radiation_monochromator graphite
_diffrn_radiation_source 'sealed tube'
_diffrn_radiation_type MoK\a
_diffrn_radiation_wavelength 0.71073
_diffrn_reflns_av_R_equivalents 0.0529
_diffrn_reflns_av_sigmaI/netI 0.0554
_diffrn_reflns_limit_h_max 10
_diffrn_reflns_limit_h_min -10
_diffrn_reflns_limit_k_max 20
_diffrn_reflns_limit_k_min -20
_diffrn_reflns_limit_l_max 17
_diffrn_reflns_limit_l_min -17
_diffrn_reflns_number 14768
_diffrn_reflns_theta_full 26.00
_diffrn_reflns_theta_max 26.00
_diffrn_reflns_theta_min 1.92
_exptl_absorpt_coefficient_mu 1.357
_exptl_absorpt_correction_T_max 0.68
_exptl_absorpt_correction_T_min 0.65
_exptl_absorpt_correction_type multi-scan
_exptl_absorpt_process_details 'SADABS (Sheldrick, 2003)'
_exptl_crystal_colour colorless
_exptl_crystal_density_diffrn 1.650
_exptl_crystal_density_method 'not measured'
_exptl_crystal_description block
_exptl_crystal_F_000 956
_exptl_crystal_size_max 0.32
_exptl_crystal_size_mid 0.28
_exptl_crystal_size_min 0.28
_refine_diff_density_max 0.327
_refine_diff_density_min -0.571
_refine_diff_density_rms 0.081
_refine_ls_extinction_method none
_refine_ls_goodness_of_fit_ref 0.944
_refine_ls_hydrogen_treatment constr
_refine_ls_matrix_type full
_refine_ls_number_parameters 272
_refine_ls_number_reflns 3719
_refine_ls_number_restraints 0
_refine_ls_restrained_S_all 0.944
_refine_ls_R_factor_all 0.0652
_refine_ls_R_factor_gt 0.0506
_refine_ls_shift/su_max 0.000
_refine_ls_shift/su_mean 0.000
_refine_ls_structure_factor_coef Fsqd
_refine_ls_weighting_details 'calc w=1/[\s^2^(Fo^2^)+(0.06P)^2^+1.99P] where P=(Fo^2^+2Fc^2^)/3'
_refine_ls_weighting_scheme calc
_refine_ls_wR_factor_gt 0.1091
_refine_ls_wR_factor_ref 0.1129
_reflns_number_gt 2948
_reflns_number_total 3719
_reflns_threshold_expression >2sigma(I)
_cod_data_source_file c0cc03173a.txt
_cod_data_source_block 2
_cod_depositor_comments
;
The following automatic conversions were performed:

'_symmetry_cell_setting' value 'Monoclinic' changed to 'monoclinic'
according to
/usr/data/users/saulius/automatic-downloads/retrospective/RSC/lib/dictionaries/cif_core.dic
dictionary named 'cif_core.dic' version 2.4.2 from 2011-04-26.

Automatic conversion script
Id: cif_fix_values 2281 2013-09-26 08:29:07Z andrius 
;
_cod_original_sg_symbol_H-M P2(1)/c
_cod_database_code 7112943

loop_
_symmetry_equiv_pos_as_xyz
'x, y, z'
'-x, y+1/2, -z+1/2'
'-x, -y, -z'
'x, -y-1/2, z-1/2'

loop_
_atom_site_label
_atom_site_type_symbol
_atom_site_fract_x
_atom_site_fract_y
_atom_site_fract_z
_atom_site_U_iso_or_equiv
_atom_site_adp_type
_atom_site_occupancy
_atom_site_symmetry_multiplicity
_atom_site_calc_flag
_atom_site_refinement_flags
C1 C 0.1743(4) 0.2961(2) 0.3767(3) 0.0298(8) Uani 1 1 d .
H1 H 0.2570 0.2986 0.3446 0.036 Uiso 1 1 calc R
C2 C 0.0367(4) 0.2472(2) 0.3394(3) 0.0294(8) Uani 1 1 d .
H2 H 0.0280 0.2178 0.2834 0.035 Uiso 1 1 calc R
C3 C -0.0887(4) 0.2417(2) 0.3849(2) 0.0226(7) Uani 1 1 d .
C4 C -0.0727(5) 0.2894(2) 0.4659(3) 0.0322(8) Uani 1 1 d .
H4 H -0.1566 0.2895 0.4971 0.039 Uiso 1 1 calc R
C5 C 0.0694(4) 0.3368(2) 0.4997(3) 0.0318(8) Uani 1 1 d .
H5 H 0.0791 0.3679 0.5545 0.038 Uiso 1 1 calc R
C6 C -0.2281(4) 0.1815(2) 0.3443(2) 0.0243(7) Uani 1 1 d .
C7 C -0.4922(5) 0.1227(2) 0.3522(3) 0.0341(8) Uani 1 1 d .
H7A H -0.4821 0.0953 0.2948 0.041 Uiso 1 1 calc R
H7B H -0.5971 0.1528 0.3350 0.041 Uiso 1 1 calc R
C8 C -0.4983(4) 0.0589(2) 0.4285(3) 0.0251(7) Uani 1 1 d .
C9 C -0.6172(4) 0.0602(2) 0.4785(3) 0.0297(8) Uani 1 1 d .
C10 C -0.6173(5) 0.0028(2) 0.5480(3) 0.0358(9) Uani 1 1 d .
C11 C 0.5334(4) 0.2503(2) 0.6138(2) 0.0254(7) Uani 1 1 d .
C12 C 0.6169(4) 0.1778(2) 0.6690(2) 0.0236(7) Uani 1 1 d .
C13 C 0.5614(4) 0.1451(2) 0.7430(2) 0.0228(7) Uani 1 1 d .
H13 H 0.4688 0.1679 0.7577 0.027 Uiso 1 1 calc R
C14 C 0.6425(4) 0.07882(19) 0.7953(2) 0.0216(7) Uani 1 1 d .
C15 C 0.7838(4) 0.0462(2) 0.7741(3) 0.0278(8) Uani 1 1 d .
H15 H 0.8393 0.0022 0.8094 0.033 Uiso 1 1 calc R
C16 C 0.8424(5) 0.0786(2) 0.7013(3) 0.0325(8) Uani 1 1 d .
C17 C 0.7580(4) 0.1433(2) 0.6488(3) 0.0290(8) Uani 1 1 d .
H17 H 0.7954 0.1644 0.5989 0.035 Uiso 1 1 calc R
C18 C 0.5818(4) 0.0424(2) 0.8740(2) 0.0221(7) Uani 1 1 d .
C19 C 0.9971(5) 0.0445(2) 0.6794(3) 0.0350(9) Uani 1 1 d .
H19A H 0.9899 0.0540 0.6130 0.052 Uiso 1 1 calc R
H19B H 1.0037 -0.0128 0.6918 0.052 Uiso 1 1 calc R
H19C H 1.0959 0.0705 0.7196 0.052 Uiso 1 1 calc R
F1 F -0.7326(3) 0.11923(13) 0.46360(15) 0.0332(5) Uani 1 1 d .
F2 F -0.7339(3) 0.00792(13) 0.59608(15) 0.0355(5) Uani 1 1 d .
N1 N 0.1953(4) 0.34026(17) 0.4570(2) 0.0258(6) Uani 1 1 d .
N2 N -0.3575(4) 0.17715(18) 0.3841(2) 0.0273(6) Uani 1 1 d .
H2A H -0.3572 0.2092 0.4310 0.033 Uiso 1 1 calc R
O1 O -0.2172(3) 0.13674(16) 0.27874(19) 0.0353(6) Uani 1 1 d .
O2 O 0.5626(3) 0.26836(15) 0.53432(18) 0.0325(6) Uani 1 1 d .
O3 O 0.4419(3) 0.29458(16) 0.64791(18) 0.0343(6) Uani 1 1 d .
O4 O 0.4638(3) 0.07873(15) 0.89793(16) 0.0265(5) Uani 1 1 d .
O5 O 0.6480(3) -0.02342(15) 0.90962(19) 0.0316(6) Uani 1 1 d .
O6 O 0.6987(3) 0.42224(17) 0.59801(18) 0.0360(6) Uani 1 1 d .
H6A H 0.7114 0.4710 0.5822 0.043 Uiso 1 1 d R
H6B H 0.7175 0.4192 0.6587 0.043 Uiso 1 1 d R
Zn1 Zn 0.44113(5) 0.38385(3) 0.52803(3) 0.02682(14) Uani 1 1 d .

loop_
_atom_site_aniso_label
_atom_site_aniso_U_11
_atom_site_aniso_U_22
_atom_site_aniso_U_33
_atom_site_aniso_U_23
_atom_site_aniso_U_13
_atom_site_aniso_U_12
C1 0.0293(18) 0.034(2) 0.0296(19) -0.0055(15) 0.0141(15) -0.0080(15)
C2 0.0309(19) 0.032(2) 0.0271(18) -0.0097(15) 0.0116(15) -0.0076(15)
C3 0.0269(17) 0.0191(16) 0.0210(16) 0.0025(13) 0.0056(13) -0.0031(13)
C4 0.0320(19) 0.038(2) 0.032(2) -0.0103(16) 0.0169(16) -0.0109(16)
C5 0.0304(19) 0.036(2) 0.0314(19) -0.0110(16) 0.0126(16) -0.0097(16)
C6 0.0277(17) 0.0200(17) 0.0237(17) 0.0027(14) 0.0050(14) -0.0044(13)
C7 0.0320(19) 0.036(2) 0.0323(19) 0.0048(17) 0.0057(16) -0.0141(17)
C8 0.0244(17) 0.0218(17) 0.0302(18) -0.0024(14) 0.0099(14) -0.0082(14)
C9 0.0298(18) 0.029(2) 0.033(2) 0.0063(15) 0.0132(16) 0.0052(15)
C10 0.036(2) 0.0283(19) 0.046(2) 0.0094(18) 0.0179(19) 0.0011(16)
C11 0.0270(17) 0.0221(17) 0.0257(17) -0.0011(14) 0.0053(14) -0.0067(14)
C12 0.0236(16) 0.0230(17) 0.0239(17) 0.0014(14) 0.0062(13) -0.0028(13)
C13 0.0229(15) 0.0221(16) 0.0246(17) 0.0011(13) 0.0089(13) 0.0039(13)
C14 0.0282(17) 0.0172(16) 0.0204(15) -0.0024(13) 0.0085(13) 0.0005(13)
C15 0.0301(19) 0.0237(18) 0.0319(19) 0.0062(15) 0.0126(15) 0.0096(14)
C16 0.0321(19) 0.035(2) 0.035(2) 0.0062(17) 0.0166(16) 0.0076(16)
C17 0.0286(18) 0.0319(19) 0.0307(19) 0.0054(15) 0.0151(15) 0.0014(15)
C18 0.0283(17) 0.0199(17) 0.0181(16) -0.0019(13) 0.0066(13) 0.0037(13)
C19 0.034(2) 0.034(2) 0.041(2) 0.0117(17) 0.0175(17) 0.0113(16)
F1 0.0366(11) 0.0328(11) 0.0343(11) 0.0148(9) 0.0167(9) 0.0120(9)
F2 0.0379(12) 0.0345(12) 0.0389(12) 0.0142(10) 0.0185(10) 0.0131(9)
N1 0.0282(15) 0.0246(15) 0.0249(15) -0.0007(12) 0.0082(12) -0.0064(12)
N2 0.0321(16) 0.0252(15) 0.0255(15) -0.0010(12) 0.0096(13) -0.0102(12)
O1 0.0389(15) 0.0358(15) 0.0314(14) -0.0110(12) 0.0104(12) -0.0095(12)
O2 0.0379(14) 0.0288(14) 0.0323(14) 0.0111(11) 0.0122(11) 0.0022(11)
O3 0.0435(15) 0.0286(14) 0.0292(14) 0.0033(11) 0.0077(11) 0.0080(12)
O4 0.0330(13) 0.0291(13) 0.0190(11) 0.0030(10) 0.0101(10) 0.0103(10)
O5 0.0344(14) 0.0268(13) 0.0373(14) 0.0097(11) 0.0162(12) 0.0112(11)
O6 0.0345(14) 0.0385(15) 0.0282(14) 0.0054(12) -0.0022(11) -0.0040(12)
Zn1 0.0246(2) 0.0355(3) 0.0207(2) 0.00079(17) 0.00717(15) -0.00124(17)

loop_
_atom_type_symbol
_atom_type_description
_atom_type_scat_dispersion_real
_atom_type_scat_dispersion_imag
_atom_type_scat_source
C C 0.0033 0.0016 'International Tables Vol C Tables 4.2.6.8 and 6.1.1.4'
H H 0.0000 0.0000 'International Tables Vol C Tables 4.2.6.8 and 6.1.1.4'
N N 0.0061 0.0033 'International Tables Vol C Tables 4.2.6.8 and 6.1.1.4'
O O 0.0106 0.0060 'International Tables Vol C Tables 4.2.6.8 and 6.1.1.4'
F F 0.0171 0.0103 'International Tables Vol C Tables 4.2.6.8 and 6.1.1.4'
Zn Zn 0.2839 1.4301 'International Tables Vol C Tables 4.2.6.8 and 6.1.1.4'

loop_
_geom_angle_atom_site_label_1
_geom_angle_atom_site_label_2
_geom_angle_atom_site_label_3
_geom_angle
_geom_angle_site_symmetry_1
_geom_angle_site_symmetry_3
N1 C1 C2 123.2(3) . .
N1 C1 H1 118.4 . .
C2 C1 H1 118.4 . .
C1 C2 C3 120.2(3) . .
C1 C2 H2 119.9 . .
C3 C2 H2 119.9 . .
C2 C3 C4 117.5(3) . .
C2 C3 C6 116.9(3) . .
C4 C3 C6 125.6(3) . .
C5 C4 C3 119.2(3) . .
C5 C4 H4 120.4 . .
C3 C4 H4 120.4 . .
N1 C5 C4 123.4(3) . .
N1 C5 H5 118.3 . .
C4 C5 H5 118.3 . .
O1 C6 N2 122.6(3) . .
O1 C6 C3 118.8(3) . .
N2 C6 C3 118.6(3) . .
N2 C7 C8 112.7(3) . .
N2 C7 H7A 109.0 . .
C8 C7 H7A 109.0 . .
N2 C7 H7B 109.0 . .
C8 C7 H7B 109.0 . .
H7A C7 H7B 107.8 . .
C10 C8 C9 115.7(3) 3_456 .
C10 C8 C7 121.5(3) 3_456 .
C9 C8 C7 122.8(3) . .
F1 C9 C8 120.7(3) . .
F1 C9 C10 117.9(3) . .
C8 C9 C10 121.3(3) . .
F2 C10 C8 118.1(3) . 3_456
F2 C10 C9 118.9(3) . .
C8 C10 C9 123.0(3) 3_456 .
O3 C11 O2 120.7(3) . .
O3 C11 C12 119.7(3) . .
O2 C11 C12 119.5(3) . .
C13 C12 C17 118.7(3) . .
C13 C12 C11 121.3(3) . .
C17 C12 C11 120.0(3) . .
C12 C13 C14 120.8(3) . .
C12 C13 H13 119.6 . .
C14 C13 H13 119.6 . .
C13 C14 C15 119.2(3) . .
C13 C14 C18 121.1(3) . .
C15 C14 C18 119.7(3) . .
C16 C15 C14 121.0(3) . .
C16 C15 H15 119.5 . .
C14 C15 H15 119.5 . .
C17 C16 C15 119.0(3) . .
C17 C16 C19 119.9(3) . .
C15 C16 C19 121.1(3) . .
C16 C17 C12 121.4(3) . .
C16 C17 H17 119.3 . .
C12 C17 H17 119.3 . .
O5 C18 O4 124.8(3) . .
O5 C18 C14 117.2(3) . .
O4 C18 C14 117.9(3) . .
C16 C19 H19A 109.5 . .
C16 C19 H19B 109.5 . .
H19A C19 H19B 109.5 . .
C16 C19 H19C 109.5 . .
H19A C19 H19C 109.5 . .
H19B C19 H19C 109.5 . .
C1 N1 C5 116.4(3) . .
C1 N1 Zn1 118.3(2) . .
C5 N1 Zn1 123.2(2) . .
C6 N2 C7 123.0(3) . .
C6 N2 H2A 118.5 . .
C7 N2 H2A 118.5 . .
C11 O2 Zn1 92.3(2) . .
C11 O3 Zn1 87.0(2) . .
C18 O4 Zn1 132.1(2) . 4_566
C18 O5 Zn1 131.7(2) . 2_646
Zn1 O6 H6A 109.2 . .
Zn1 O6 H6B 109.4 . .
H6A O6 H6B 109.5 . .
O5 Zn1 O4 108.94(10) 2_656 4_565
O5 Zn1 N1 92.96(11) 2_656 .
O4 Zn1 N1 88.91(10) 4_565 .
O5 Zn1 O2 151.70(10) 2_656 .
O4 Zn1 O2 98.23(10) 4_565 .
N1 Zn1 O2 95.35(11) . .
O5 Zn1 O6 90.30(10) 2_656 .
O4 Zn1 O6 90.46(10) 4_565 .
N1 Zn1 O6 176.71(11) . .
O2 Zn1 O6 81.54(10) . .
O5 Zn1 O3 94.08(10) 2_656 .
O4 Zn1 O3 156.78(10) 4_565 .
N1 Zn1 O3 86.91(10) . .
O2 Zn1 O3 59.52(9) . .
O6 Zn1 O3 92.42(10) . .

loop_
_geom_bond_atom_site_label_1
_geom_bond_atom_site_label_2
_geom_bond_distance
_geom_bond_site_symmetry_2
C1 N1 1.342(4) .
C1 C2 1.374(5) .
C1 H1 0.9300 .
C2 C3 1.381(5) .
C2 H2 0.9300 .
C3 C4 1.387(5) .
C3 C6 1.510(5) .
C4 C5 1.380(5) .
C4 H4 0.9300 .
C5 N1 1.355(4) .
C5 H5 0.9300 .
C6 O1 1.226(4) .
C6 N2 1.353(4) .
C7 N2 1.403(4) .
C7 C8 1.536(5) .
C7 H7A 0.9700 .
C7 H7B 0.9700 .
C8 C10 1.371(5) 3_456
C8 C9 1.377(5) .
C9 F1 1.337(4) .
C9 C10 1.383(5) .
C10 F2 1.343(4) .
C10 C8 1.371(5) 3_456
C11 O3 1.250(4) .
C11 O2 1.276(4) .
C11 C12 1.493(5) .
C12 C13 1.389(4) .
C12 C17 1.403(5) .
C13 C14 1.390(5) .
C13 H13 0.9300 .
C14 C15 1.398(4) .
C14 C18 1.494(4) .
C15 C16 1.386(5) .
C15 H15 0.9300 .
C16 C17 1.380(5) .
C16 C19 1.511(5) .
C17 H17 0.9300 .
C18 O5 1.259(4) .
C18 O4 1.275(4) .
C19 H19A 0.9600 .
C19 H19B 0.9600 .
C19 H19C 0.9600 .
N1 Zn1 2.128(3) .
N2 H2A 0.8600 .
O2 Zn1 2.143(3) .
O3 Zn1 2.274(3) .
O4 Zn1 2.041(2) 4_566
O5 Zn1 2.018(2) 2_646
O6 Zn1 2.179(3) .
O6 H6A 0.8501 .
O6 H6B 0.8500 .
Zn1 O5 2.018(2) 2_656
Zn1 O4 2.041(2) 4_565

loop_
_geom_torsion_atom_site_label_1
_geom_torsion_atom_site_label_2
_geom_torsion_atom_site_label_3
_geom_torsion_atom_site_label_4
_geom_torsion
_geom_torsion_site_symmetry_1
_geom_torsion_site_symmetry_4
N1 C1 C2 C3 -0.1(6) . .
C1 C2 C3 C4 2.6(5) . .
C1 C2 C3 C6 -175.0(3) . .
C2 C3 C4 C5 -2.9(6) . .
C6 C3 C4 C5 174.4(4) . .
C3 C4 C5 N1 0.8(6) . .
C2 C3 C6 O1 5.4(5) . .
C4 C3 C6 O1 -171.9(3) . .
C2 C3 C6 N2 -176.9(3) . .
C4 C3 C6 N2 5.8(5) . .
N2 C7 C8 C10 -72.1(5) . 3_456
N2 C7 C8 C9 107.0(4) . .
C10 C8 C9 F1 177.8(3) 3_456 .
C7 C8 C9 F1 -1.3(6) . .
C10 C8 C9 C10 0.4(6) 3_456 .
C7 C8 C9 C10 -178.7(3) . .
F1 C9 C10 F2 1.1(6) . .
C8 C9 C10 F2 178.5(3) . .
F1 C9 C10 C8 -177.9(4) . 3_456
C8 C9 C10 C8 -0.4(7) . 3_456
O3 C11 C12 C13 18.0(5) . .
O2 C11 C12 C13 -165.2(3) . .
O3 C11 C12 C17 -159.7(3) . .
O2 C11 C12 C17 17.1(5) . .
C17 C12 C13 C14 -0.8(5) . .
C11 C12 C13 C14 -178.5(3) . .
C12 C13 C14 C15 1.4(5) . .
C12 C13 C14 C18 -179.0(3) . .
C13 C14 C15 C16 -0.7(5) . .
C18 C14 C15 C16 179.7(3) . .
C14 C15 C16 C17 -0.7(6) . .
C14 C15 C16 C19 178.8(4) . .
C15 C16 C17 C12 1.4(6) . .
C19 C16 C17 C12 -178.2(4) . .
C13 C12 C17 C16 -0.6(5) . .
C11 C12 C17 C16 177.1(3) . .
C13 C14 C18 O5 171.1(3) . .
C15 C14 C18 O5 -9.3(5) . .
C13 C14 C18 O4 -6.7(5) . .
C15 C14 C18 O4 172.9(3) . .
C2 C1 N1 C5 -2.1(6) . .
C2 C1 N1 Zn1 162.0(3) . .
C4 C5 N1 C1 1.7(6) . .
C4 C5 N1 Zn1 -161.5(3) . .
O1 C6 N2 C7 -1.7(6) . .
C3 C6 N2 C7 -179.3(3) . .
C8 C7 N2 C6 114.7(4) . .
O3 C11 O2 Zn1 7.5(3) . .
C12 C11 O2 Zn1 -169.2(3) . .
O2 C11 O3 Zn1 -7.1(3) . .
C12 C11 O3 Zn1 169.6(3) . .
O5 C18 O4 Zn1 54.0(5) . 4_566
C14 C18 O4 Zn1 -128.4(3) . 4_566
O4 C18 O5 Zn1 25.9(5) . 2_646
C14 C18 O5 Zn1 -151.8(2) . 2_646
C1 N1 Zn1 O5 155.6(3) . 2_656
C5 N1 Zn1 O5 -41.5(3) . 2_656
C1 N1 Zn1 O4 46.7(3) . 4_565
C5 N1 Zn1 O4 -150.4(3) . 4_565
C1 N1 Zn1 O2 -51.5(3) . .
C5 N1 Zn1 O2 111.4(3) . .
C1 N1 Zn1 O3 -110.5(3) . .
C5 N1 Zn1 O3 52.4(3) . .
C11 O2 Zn1 O5 19.1(3) . 2_656
C11 O2 Zn1 O4 -177.0(2) . 4_565
C11 O2 Zn1 N1 -87.3(2) . .
C11 O2 Zn1 O6 93.8(2) . .
C11 O2 Zn1 O3 -4.13(19) . .
C11 O3 Zn1 O5 -165.0(2) . 2_656
C11 O3 Zn1 O4 22.3(4) . 4_565
C11 O3 Zn1 N1 102.3(2) . .
C11 O3 Zn1 O2 4.21(19) . .
C11 O3 Zn1 O6 -74.5(2) . .
